data_7228504
loop_
_publ_author_name
'Mootz, Dietrich'
'Merschenz-Quack, Angelika'

_publ_section_title
;
 On the highest hydrates of sulfuric acid : formation and structure of
 H2SO4 . 6.6 H2O and H2SO4 . 8 H2O
;
_journal_name_full 'Zeitschrift fur Naturforschung B'
_journal_page_first 1231
_journal_page_last 1236
_journal_paper_doi 10.1515/znb-1987-1004
_journal_volume 42
_journal_year 1987
_chemical_formula_sum 'H15 O10.5 S'
_chemical_formula_weight 215.177
_space_group_IT_number 8
_symmetry_cell_setting monoclinic
_symmetry_Int_Tables_number 8
_symmetry_space_group_name_Hall 'C -2y'
_symmetry_space_group_name_H-M 'C 1 m 1'
_cell_angle_alpha 90.
_cell_angle_beta 112.26(1)
_cell_angle_gamma 90.
_cell_formula_units_Z 4
_cell_length_a 6.287(1)
_cell_length_b 26.876(5)
_cell_length_c 5.936(1)
_cell_volume 928.3(3)
_diffrn_ambient_temperature 189
_diffrn_radiation_probe x-ray
_diffrn_radiation_type MoK\a
_diffrn_radiation_wavelength 0.71069
_exptl_absorpt_coefficient_mu 0.38
_exptl_crystal_density_diffrn 1.54
_exptl_crystal_F_000 460
_refine_ls_number_parameters 1381
_refine_ls_number_reflns 169
_refine_ls_R_factor_all 0.019
_refine_ls_R_factor_gt 0.018
_refine_ls_wR_factor_gt 0.025
_refine_ls_wR_factor_ref 0.025
_cod_data_source_file Z-Naturforsch-1987-42b-1231-1236-1.cif
_cod_data_source_block H2SO4-6.5H2O
_cod_depositor_comments
;
(H5O2)(H7O3)SO4 . 1.5 H2O
;
_cod_original_sg_symbol_H-M 'C m'
_cod_database_code 7228504

loop_
_symmetry_equiv_pos_site_id
_symmetry_equiv_pos_as_xyz
1 x,y,z
2 x,-y,z
3 1/2+x,1/2+y,z
4 1/2+x,1/2-y,z

loop_
_atom_site_label
_atom_site_type_symbol
_atom_site_thermal_displace_type
_atom_site_fract_x
_atom_site_fract_y
_atom_site_fract_z
_atom_site_occupancy
_atom_site_U_iso_or_equiv
_atom_site_calc_flag
_atom_site_refinement_flags
_atom_site_disorder_assembly
_atom_site_disorder_group
S S Uiso 0.25000 0.37102(1) 0.00000 1.000 0.0141(1) . . . .
O1 O Uiso 0.1307(2) 0.41936(3) -0.0885(2) 1.000 0.0199(3) . . . .
O2 O Uiso 0.19550(10) 0.33761(3) -0.2141(2) 1.000 0.0203(3) . . . .
O3 O Uiso 0.4997(2) 0.37965(4) 0.1103(2) 1.000 0.0243(3) . . . .
O4 O Uiso 0.1665(2) 0.34895(3) 0.1778(2) 1.000 0.0257(3) . . . .
OW1 O Uiso 0.0185(2) 0.21805(3) -0.2566(2) 1.000 0.0244(3) . . . .
OW2 O Uiso 0.2574(2) 0.24942(3) 0.1477(2) 1.000 0.0215(3) . . . .
OW3 O Uiso 0.2467(2) 0.18307(3) 0.4860(2) 1.000 0.0204(3) . . . .
OW4 O Uiso 0.3199(3) 0.00000 0.2081(3) 1.000 0.0289(4) . . . .
OW5 O Uiso 0.5240(3) 0.07605(4) 0.4078(2) 1.000 0.0356(4) . . . .
OW6 O Uiso -0.1200(2) 0.00000 0.1500(2) 1.000 0.0224(4) . . . .
OW7 O Uiso -0.0289(3) 0.00000 0.6245(3) 1.000 0.0284(4) . . . .
OW8 O Uiso 0.1609(2) 0.08076(4) 0.7841(2) 1.000 0.0257(3) . . . .
H11 H Uiso -0.081(6) 0.2002(10) -0.258(5) 1.000 0.053(8) . . . .
H12 H Uiso 0.110(7) 0.2249(13) -0.099(8) 1.000 0.071(10) . . . .
H13 H Uiso 0.089(5) 0.2072(9) -0.348(5) 1.000 0.039(6) . . . .
H21 H Uiso 0.226(4) 0.2749(9) 0.173(4) 1.000 0.024(4) . . . .
H22 H Uiso 0.258(4) 0.2336(10) 0.251(5) 1.000 0.034(5) . . . .
H31 H Uiso 0.369(4) 0.1717(8) 0.563(4) 1.000 0.028(5) . . . .
H32 H Uiso 0.199(6) 0.1562(13) 0.418(7) 1.000 0.062(9) . . . .
H41 H Uiso 0.387(5) 0.0272(10) 0.278(5) 1.000 0.043(6) . . . .
H42 H Uiso 0.185(9) 0.00000 0.210(8) 1.000 0.051(10) . . . .
H51 H Uiso 0.570(6) 0.0751(12) 0.551(7) 1.000 0.057(9) . . . .
H52 H Uiso 0.568(5) 0.0960(10) 0.350(5) 1.000 0.036(5) . . . .
H6 H Uiso -0.195(5) 0.0230(9) 0.080(4) 1.000 0.037(5) . . . .
H71 H Uiso -0.041(7) 0.00000 0.490(8) 1.000 0.046(9) . . . .
H72 H Uiso 0.034(5) 0.0299(10) 0.690(5) 1.000 0.041(6) . . . .
H81 H Uiso 0.306(6) 0.0786(11) 0.822(6) 1.000 0.048(8) . . . .
H82 H Uiso 0.123(5) 0.0929(10) 0.896(5) 1.000 0.039(6) . . . .

loop_
_geom_angle_atom_site_label_1
_geom_angle_atom_site_label_2
_geom_angle_atom_site_label_3
_geom_angle
_geom_angle_site_symmetry_1
_geom_angle_site_symmetry_2
_geom_angle_site_symmetry_3
_geom_angle_publ_flag
O1 S O2 107.61(6) . . . yes
O1 S O3 109.17(7) . . . yes
O1 S O4 109.60(6) . . . yes
O2 S O3 109.69(5) . . . yes
O2 S O4 109.93(5) . . . yes
O3 S O4 110.78(7) . . . yes
H11 OW1 H12 109(3) . . . no
H11 OW1 H13 112(3) . . . no
H12 OW1 H13 116(3) . . . no
H21 OW2 H22 106(3) . . . no
H31 OW3 H32 92(3) . . . no
H41 OW4 H42 107(3) . . . no
H41 OW4 H41 115(3) . . 2_555 no
H41 OW4 H42 107(3) 2_555 . . no
H51 OW5 H52 118(3) . . . no
H6 OW6 H6 103(3) . . 2_555 no
H71 OW7 H72 107(2) . . . no
H71 OW7 H72 107(2) . . 2_555 no
H72 OW7 H72 123(3) . . 2_555 no
H81 OW8 H82 114(3) . . . no

loop_
_geom_bond_atom_site_label_1
_geom_bond_atom_site_label_2
_geom_bond_distance
_geom_bond_site_symmetry_1
_geom_bond_site_symmetry_2
_geom_bond_publ_flag
S O1 1.4926(10) . . yes
S O2 1.4863(10) . . yes
S O3 1.4725(13) . . yes
S O4 1.4701(12) . . yes
OW1 H11 0.79(3) . . no
OW1 H12 0.91(4) . . no
OW1 H13 0.87(3) . . no
OW2 H21 0.74(2) . . no
OW2 H22 0.75(3) . . no
OW3 H31 0.79(2) . . no
OW3 H32 0.83(4) . . no
OW4 H41 0.87(3) . . no
OW4 H42 0.85(6) . . no
OW4 H41 0.87(3) . 2_555 no
OW5 H51 0.79(4) . . no
OW5 H52 0.74(3) . . no
OW6 H6 0.79(2) . . no
OW6 H6 0.79(2) . 2_555 no
OW7 H71 0.77(4) . . no
OW7 H72 0.92(3) . . no
OW7 H72 0.92(3) . 2_555 no
OW8 H81 0.86(4) . . no
OW8 H82 0.85(3) . . no

loop_
_geom_hbond_atom_site_label_D
_geom_hbond_atom_site_label_H
_geom_hbond_atom_site_label_A
_geom_hbond_distance_DH
_geom_hbond_distance_HA
_geom_hbond_distance_DA
_geom_hbond_angle_DHA
_geom_hbond_site_symmetry_A
_geom_hbond_publ_flag
OW6 H6 O1 0.79(2) 1.94(3) 2.7344(13) 178(4) 4_455 yes
OW1 H11 O2 0.79(3) 1.83(4) 2.6102(15) 171(3) 4_455 yes
OW1 H12 OW2 0.91(4) 1.55(4) 2.4486(16) 167(4) . yes
OW1 H13 OW3 0.87(3) 1.77(3) 2.6339(18) 176(3) 1_554 yes
OW2 H21 O4 0.74(2) 2.03(2) 2.7552(13) 166(2) . yes
OW2 H22 OW3 0.75(3) 1.97(3) 2.7054(15) 171(3) . yes
OW3 H31 O2 0.79(2) 1.99(2) 2.7630(16) 164(2) 4_556 yes
OW3 H32 O3 0.83(4) 2.03(4) 2.7573(16) 147(4) 4_455 yes
OW4 H41 OW5 0.87(3) 1.60(3) 2.4652(16) 177(3) . yes
OW4 H42 OW6 0.85(6) 1.81(6) 2.654(2) 169(4) . yes
OW5 H51 O1 0.79(4) 2.03(4) 2.8081(17) 169(4) 4_556 yes
OW5 H52 O4 0.74(3) 2.02(3) 2.7670(18) 176(3) 4_555 yes
OW7 H71 OW6 0.77(4) 1.89(4) 2.653(2) 171(5) . yes
OW7 H72 OW8 0.92(3) 1.58(3) 2.4852(15) 173(3) . yes
OW8 H81 O1 0.86(4) 1.91(4) 2.7575(19) 174(3) 4_556 yes
